data_1514271
loop_
_publ_author_name
'Ghorai, Manas K'
'Talukdar, Ranadeep'
'Tiwari, Deo Prakash'

_publ_section_title
;
 A Route to Highly Functionalized \b-Enaminoesters via a Domino
 Ring-Opening Cyclization/Decarboxylative Tautomerization Sequence of
 Donor-Acceptor Cyclopropanes with Substituted Malononitriles.
;
_journal_issue 8
_journal_name_full 'Organic letters'
_journal_page_first 2204
_journal_page_last 2207
_journal_paper_doi 10.1021/ol5007218
_journal_volume 16
_journal_year 2014
_chemical_formula_sum 'C15 H15 F N2 O2'
_chemical_formula_weight 274.29
_chemical_name_systematic
; 
 ? 
;
_space_group_IT_number 2
_symmetry_cell_setting triclinic
_symmetry_space_group_name_Hall '-P 1'
_symmetry_space_group_name_H-M 'P -1'
_atom_sites_solution_hydrogens geom
_atom_sites_solution_primary direct
_atom_sites_solution_secondary difmap
_audit_creation_method SHELXL-97
_cell_angle_alpha 91.367(5)
_cell_angle_beta 107.144(5)
_cell_angle_gamma 93.909(5)
_cell_formula_units_Z 2
_cell_length_a 7.055(5)
_cell_length_b 8.528(5)
_cell_length_c 11.612(5)
_cell_measurement_reflns_used 1483
_cell_measurement_temperature 100(2)
_cell_measurement_theta_max 28.31
_cell_measurement_theta_min 2.40
_cell_volume 665.3(7)
_computing_cell_refinement 'Bruker SMART'
_computing_data_collection 'Bruker SMART'
_computing_data_reduction 'Bruker SAINT'
_computing_molecular_graphics 'Bruker SHELXTL'
_computing_publication_material 'Bruker SHELXTL'
_computing_structure_refinement 'Bruker SHELXTL'
_computing_structure_solution 'Bruker SHELXTL'
_diffrn_ambient_temperature 100(2)
_diffrn_measured_fraction_theta_full 0.971
_diffrn_measured_fraction_theta_max 0.971
_diffrn_radiation_monochromator graphite
_diffrn_radiation_source 'fine-focus sealed tube'
_diffrn_radiation_type MoK\a
_diffrn_radiation_wavelength 0.71069
_diffrn_reflns_av_R_equivalents 0.0171
_diffrn_reflns_av_sigmaI/netI 0.0339
_diffrn_reflns_limit_h_max 8
_diffrn_reflns_limit_h_min -8
_diffrn_reflns_limit_k_max 9
_diffrn_reflns_limit_k_min -10
_diffrn_reflns_limit_l_max 13
_diffrn_reflns_limit_l_min -6
_diffrn_reflns_number 3473
_diffrn_reflns_theta_full 25.02
_diffrn_reflns_theta_max 25.02
_diffrn_reflns_theta_min 4.30
_exptl_absorpt_coefficient_mu 0.101
_exptl_absorpt_correction_T_max 1
_exptl_absorpt_correction_T_min 0.474764
_exptl_absorpt_correction_type empirical
_exptl_absorpt_process_details sadabs
_exptl_crystal_colour colourless
_exptl_crystal_density_diffrn 1.369
_exptl_crystal_density_method 'not measured'
_exptl_crystal_description block
_exptl_crystal_F_000 288
_exptl_crystal_size_max 0.075
_exptl_crystal_size_mid 0.056
_exptl_crystal_size_min 0.032
_refine_diff_density_max 0.277
_refine_diff_density_min -0.241
_refine_diff_density_rms 0.055
_refine_ls_extinction_method none
_refine_ls_goodness_of_fit_ref 1.090
_refine_ls_hydrogen_treatment mixed
_refine_ls_matrix_type full
_refine_ls_number_parameters 183
_refine_ls_number_reflns 2285
_refine_ls_number_restraints 0
_refine_ls_restrained_S_all 1.090
_refine_ls_R_factor_all 0.0556
_refine_ls_R_factor_gt 0.0425
_refine_ls_shift/su_max 0.002
_refine_ls_shift/su_mean 0.000
_refine_ls_structure_factor_coef Fsqd
_refine_ls_weighting_details 'calc w=1/[\s^2^(Fo^2^)+(0.0541P)^2^+0.4032P] where P=(Fo^2^+2Fc^2^)/3'
_refine_ls_weighting_scheme calc
_refine_ls_wR_factor_gt 0.1009
_refine_ls_wR_factor_ref 0.1225
_reflns_number_gt 1843
_reflns_number_total 2285
_reflns_threshold_expression >2sigma(I)
_cod_data_source_file ol5007218_si_003.cif
_cod_data_source_block 16mayem
_cod_depositor_comments
;
The following automatic conversions were performed:

'_symmetry_cell_setting' value 'Triclinic' changed to 'triclinic'
according to
/usr/data/users/saulius/crontab/automatic-downloads/rss-feeds/ACS/lib/dictionaries/cif_core.dic
dictionary named 'cif_core.dic' version 2.4.2 from 2011-04-26.

Automatic conversion script
Id: cif_fix_values 2281 2013-09-26 08:29:07Z andrius 

 Adding full bibliography for
 ./tmp-cod-update-bibliographies-8800/cifs/1514271.cif.
;
_cod_original_sg_symbol_H-M 'P-1   '
_cod_database_code 1514271

loop_
_symmetry_equiv_pos_as_xyz
'x, y, z'
'-x, -y, -z'

loop_
_atom_site_label
_atom_site_type_symbol
_atom_site_fract_x
_atom_site_fract_y
_atom_site_fract_z
_atom_site_U_iso_or_equiv
_atom_site_adp_type
_atom_site_occupancy
_atom_site_symmetry_multiplicity
_atom_site_calc_flag
_atom_site_refinement_flags
F1 F 0.7125(2) -0.12382(14) 0.46601(12) 0.0344(4) Uani 1 1 d .
O2 O 1.1300(2) 0.92756(16) 0.94345(13) 0.0228(3) Uani 1 1 d .
O1 O 1.2768(2) 0.84534(16) 0.80681(13) 0.0241(4) Uani 1 1 d .
N2 N 0.7655(3) 0.74748(19) 0.93077(15) 0.0222(4) Uani 1 1 d .
H2A H 0.8229 0.8383 0.9593 0.027 Uiso 1 1 calc R
H2B H 0.6546 0.7162 0.9427 0.027 Uiso 1 1 calc R
C7 C 0.9157(3) 0.4124(2) 0.78442(18) 0.0192(4) Uani 1 1 d .
H7 H 0.9849 0.3717 0.8626 0.023 Uiso 1 1 calc R
C9 C 0.8489(3) 0.6545(2) 0.86760(17) 0.0177(4) Uani 1 1 d .
C8 C 0.7385(3) 0.5007(2) 0.80369(18) 0.0193(4) Uani 1 1 d .
C10 C 1.0221(3) 0.6810(2) 0.83854(17) 0.0191(4) Uani 1 1 d .
C2 C 0.7762(3) -0.0078(2) 0.66100(19) 0.0250(5) Uani 1 1 d .
H2 H 0.7538 -0.1058 0.6902 0.030 Uiso 1 1 calc R
C12 C 1.1447(3) 0.8271(2) 0.87037(18) 0.0192(4) Uani 1 1 d .
N1 N 0.5527(3) 0.3468(2) 0.93610(17) 0.0261(4) Uani 1 1 d .
C6 C 0.7915(3) 0.1510(3) 0.4950(2) 0.0281(5) Uani 1 1 d .
H6 H 0.7803 0.1592 0.4136 0.034 Uiso 1 1 calc R
C4 C 0.8585(3) 0.2729(2) 0.69568(18) 0.0199(4) Uani 1 1 d .
C1 C 0.7601(3) 0.0074(2) 0.5412(2) 0.0247(5) Uani 1 1 d .
C3 C 0.8261(3) 0.1248(2) 0.73754(19) 0.0226(5) Uani 1 1 d .
H3 H 0.8384 0.1150 0.8190 0.027 Uiso 1 1 calc R
C5 C 0.8400(3) 0.2830(2) 0.57307(19) 0.0254(5) Uani 1 1 d .
H5 H 0.8607 0.3807 0.5430 0.030 Uiso 1 1 calc R
C14 C 0.6365(3) 0.4129(2) 0.87884(18) 0.0200(4) Uani 1 1 d .
C11 C 1.0548(3) 0.5473(2) 0.76166(18) 0.0214(5) Uani 1 1 d .
H11A H 1.1924 0.5216 0.7870 0.026 Uiso 1 1 calc R
H11B H 1.0178 0.5719 0.6772 0.026 Uiso 1 1 calc R
C13 C 1.3847(3) 0.9986(2) 0.8220(2) 0.0266(5) Uani 1 1 d .
H13A H 1.2926 1.0788 0.8107 0.040 Uiso 1 1 calc R
H13B H 1.4565 1.0076 0.7637 0.040 Uiso 1 1 calc R
H13C H 1.4766 1.0112 0.9018 0.040 Uiso 1 1 calc R
C15 C 0.5819(3) 0.5367(2) 0.68477(19) 0.0232(5) Uani 1 1 d .
H15A H 0.5095 0.4405 0.6468 0.035 Uiso 1 1 calc R
H15B H 0.6475 0.5857 0.6318 0.035 Uiso 1 1 calc R
H15C H 0.4913 0.6064 0.7019 0.035 Uiso 1 1 calc R

loop_
_atom_site_aniso_label
_atom_site_aniso_U_11
_atom_site_aniso_U_22
_atom_site_aniso_U_33
_atom_site_aniso_U_23
_atom_site_aniso_U_13
_atom_site_aniso_U_12
F1 0.0419(8) 0.0241(7) 0.0347(8) -0.0119(6) 0.0099(6) -0.0026(6)
O2 0.0243(8) 0.0200(7) 0.0249(8) -0.0028(6) 0.0096(6) -0.0018(6)
O1 0.0251(8) 0.0230(8) 0.0258(8) -0.0044(6) 0.0127(7) -0.0085(6)
N2 0.0227(9) 0.0186(9) 0.0271(10) -0.0042(7) 0.0120(8) -0.0045(7)
C7 0.0186(10) 0.0189(10) 0.0199(10) -0.0006(8) 0.0058(8) -0.0004(8)
C9 0.0179(10) 0.0161(10) 0.0183(10) 0.0012(8) 0.0046(8) -0.0001(8)
C8 0.0201(10) 0.0176(10) 0.0203(10) 0.0003(8) 0.0066(9) -0.0009(8)
C10 0.0191(10) 0.0200(10) 0.0186(10) 0.0009(8) 0.0069(8) -0.0011(8)
C2 0.0290(12) 0.0171(10) 0.0269(12) 0.0024(9) 0.0055(10) -0.0004(9)
C12 0.0169(10) 0.0217(10) 0.0189(10) 0.0005(8) 0.0054(8) 0.0009(8)
N1 0.0277(10) 0.0222(9) 0.0297(10) -0.0022(8) 0.0116(9) -0.0023(8)
C6 0.0350(12) 0.0282(12) 0.0221(11) -0.0039(9) 0.0114(10) -0.0018(10)
C4 0.0171(10) 0.0197(10) 0.0229(11) -0.0004(8) 0.0061(8) 0.0007(8)
C1 0.0222(11) 0.0212(11) 0.0290(12) -0.0084(9) 0.0065(9) -0.0004(9)
C3 0.0240(11) 0.0218(10) 0.0217(11) 0.0019(8) 0.0063(9) 0.0015(9)
C5 0.0304(12) 0.0203(10) 0.0259(12) 0.0006(9) 0.0104(10) -0.0049(9)
C14 0.0185(10) 0.0168(10) 0.0243(11) -0.0025(8) 0.0065(9) -0.0012(8)
C11 0.0214(11) 0.0208(10) 0.0231(11) -0.0016(8) 0.0096(9) -0.0025(8)
C13 0.0290(12) 0.0242(11) 0.0274(12) -0.0015(9) 0.0123(10) -0.0090(9)
C15 0.0215(11) 0.0206(10) 0.0261(11) -0.0015(9) 0.0055(9) -0.0014(8)

loop_
_atom_type_symbol
_atom_type_description
_atom_type_scat_dispersion_real
_atom_type_scat_dispersion_imag
_atom_type_scat_source
C C 0.0033 0.0016 'International Tables Vol C Tables 4.2.6.8 and 6.1.1.4'
H H 0.0000 0.0000 'International Tables Vol C Tables 4.2.6.8 and 6.1.1.4'
N N 0.0061 0.0033 'International Tables Vol C Tables 4.2.6.8 and 6.1.1.4'
O O 0.0106 0.0060 'International Tables Vol C Tables 4.2.6.8 and 6.1.1.4'
F F 0.0171 0.0103 'International Tables Vol C Tables 4.2.6.8 and 6.1.1.4'

loop_
_geom_angle_atom_site_label_1
_geom_angle_atom_site_label_2
_geom_angle_atom_site_label_3
_geom_angle
C12 O1 C13 115.11(15)
C4 C7 C11 118.13(17)
C4 C7 C8 115.83(16)
C11 C7 C8 102.78(16)
N2 C9 C10 129.39(19)
N2 C9 C8 120.96(17)
C10 C9 C8 109.34(17)
C14 C8 C9 112.06(16)
C14 C8 C15 108.47(17)
C9 C8 C15 109.81(16)
C14 C8 C7 111.90(16)
C9 C8 C7 100.84(16)
C15 C8 C7 113.65(16)
C9 C10 C12 122.44(18)
C9 C10 C11 111.63(17)
C12 C10 C11 125.70(17)
C1 C2 C3 118.87(19)
O2 C12 O1 122.46(18)
O2 C12 C10 125.04(18)
O1 C12 C10 112.46(17)
C1 C6 C5 118.3(2)
C3 C4 C5 117.65(19)
C3 C4 C7 118.82(19)
C5 C4 C7 123.52(18)
F1 C1 C2 118.77(19)
F1 C1 C6 119.24(19)
C2 C1 C6 121.99(19)
C2 C3 C4 121.6(2)
C6 C5 C4 121.65(19)
N1 C14 C8 178.2(2)
C10 C11 C7 102.43(16)

loop_
_geom_bond_atom_site_label_1
_geom_bond_atom_site_label_2
_geom_bond_distance
F1 C1 1.362(2)
O2 C12 1.222(2)
O1 C12 1.352(2)
O1 C13 1.447(3)
N2 C9 1.343(3)
C7 C4 1.507(3)
C7 C11 1.540(3)
C7 C8 1.570(3)
C9 C10 1.366(3)
C9 C8 1.533(3)
C8 C14 1.472(3)
C8 C15 1.546(3)
C10 C12 1.442(3)
C10 C11 1.502(3)
C2 C1 1.373(3)
C2 C3 1.381(3)
N1 C14 1.146(3)
C6 C1 1.379(3)
C6 C5 1.386(3)
C4 C3 1.393(3)
C4 C5 1.396(3)
